data_1528795
loop_
_publ_author_name
'Pekov, I.V.'
'Kolitsch, U.'
'Zubkova, N.V.'
'Pushcharovsky, D.Yu.'
'Tillmanns, E.'

_publ_section_title
;
 Refined crystal structure of parakeldyshite and the genetic crystal
 chemistry of zirconium minerals with [Si2 O7] diorthogroups
;
_journal_name_full Kristallografiya
_journal_page_first 1100
_journal_page_last 1105
_journal_volume 52
_journal_year 2007
_chemical_formula_sum 'H0.07 Na1.93 O7 Si2 Zr'
_chemical_name_systematic 'Na1.93 Zr Si2 O6.93 (O H)0.07'
_space_group_IT_number 2
_symmetry_space_group_name_Hall '-P 1'
_symmetry_space_group_name_H-M 'P -1'
_cell_angle_alpha 87.26
_cell_angle_beta 85.68
_cell_angle_gamma 71.45
_cell_formula_units_Z 2
_cell_length_a 6.617
_cell_length_b 8.813
_cell_length_c 5.426
_cell_volume 299.034
_citation_journal_id_ASTM KRISAJ
_cod_data_source_file Pekov_KRISAJ_2007_1450.cif
_cod_data_source_block H0.07Na1.93O7Si2Zr1
_cod_original_formula_sum 'H0.07 Na1.93 O7 Si2 Zr1'
_cod_database_code 1528795

loop_
_symmetry_equiv_pos_as_xyz
x,y,z
-x,-y,-z

loop_
_atom_site_label
_atom_site_type_symbol
_atom_site_fract_x
_atom_site_fract_y
_atom_site_fract_z
_atom_site_occupancy
_atom_site_U_iso_or_equiv
O6 O-2 0.12482 0.33736 0.11279 1 0.0
Na4 Na+1 0.34251 0.50132 0.23243 1 0.0
Na2 Na+1 0.827 0.0624 -0.2682 0.085 0.0
Na1 Na+1 0.8769 0.09573 -0.25739 0.819 0.0
Na3 Na+1 0.759 0.004 -0.274 0.03 0.0
O4 O-2 0.56307 0.25335 -0.02375 1 0.0
O2 O-2 0.87893 0.16677 0.27825 1 0.0
O5 O-2 0.00766 0.3195 0.59858 1 0.0
Zr1 Zr+4 0.289623 0.270621 -0.221466 1 0.0
Si2 Si+4 0.9373 0.33444 0.31565 1 0.0
O3 O-2 0.49007 0.20905 0.46593 1 0.0
Si1 Si+4 0.64397 0.14776 0.22433 1 0.0
O1 O-2 0.2914 0.03947 -0.16584 1 0.0
O7 O-2 0.27715 0.51311 -0.2898 1 0.0
